data_6000660
loop_
_publ_author_name
'Maggard, P. A.'
'Corbett, J. D.'

_publ_section_title
;
 The synthesis, structure, and bonding of Sc8Te3 and Y8Te3. Cooperative
 matrix and bonding effects in the solid state
;
_journal_name_full 'Inorganic Chemistry'
_journal_page_first 814
_journal_page_last 820
_journal_paper_doi 10.1021/ic971107z
_journal_volume 37
_journal_year 1998
_chemical_formula_sum 'Sc8 Te3'
_space_group_name_H-M_alt 'C 1 2/m 1'
_cell_angle_alpha 90.000
_cell_angle_beta 122.510
_cell_angle_gamma 90.000
_cell_length_a 28.8420
_cell_length_b 3.8517
_cell_length_c 22.3520
_cell_volume 2093.99
_cod_database_code 6000660

loop_
_atom_site_label
_atom_site_fract_x
_atom_site_fract_y
_atom_site_fract_z
? ? ? ?
